data_1525784
loop_
_publ_author_name
'Choi, K.-S.'
'Kanatzidis, M.G.'

_publ_section_title
;
 Unique periodic modulations in the infinite (Tex)(n-) chains of Rb U
 Sb0.33 Te6
;
_journal_name_full 'Journal of Solid State Chemistry'
_journal_page_first 17
_journal_page_last 22
_journal_volume 161
_journal_year 2001
_chemical_formula_sum 'Rb Sb0.33 Te6 U'
_chemical_name_systematic 'Rb U Sb0.33 Te6'
_space_group_IT_number 146
_symmetry_space_group_name_Hall 'R 3'
_symmetry_space_group_name_H-M 'R 3 :H'
_cell_angle_alpha 90
_cell_angle_beta 90
_cell_angle_gamma 120
_cell_formula_units_Z 18
_cell_length_a 15.741
_cell_length_b 15.741
_cell_length_c 24.382
_cell_volume 5231.962
_citation_journal_id_ASTM JSSCBI
_cod_data_source_file Choi_JSSCBI_2001_1679.cif
_cod_data_source_block Rb1Sb0.33Te6U1
_cod_original_formula_sum 'Rb1 Sb0.33 Te6 U1'
_cod_database_code 1525784

loop_
_symmetry_equiv_pos_as_xyz
x,y,z
-y,x-y,z
-x+y,-x,z
x+2/3,y+1/3,z+1/3
-y+2/3,x-y+1/3,z+1/3
-x+y+2/3,-x+1/3,z+1/3
x+1/3,y+2/3,z+2/3
-y+1/3,x-y+2/3,z+2/3
-x+y+1/3,-x+2/3,z+2/3

loop_
_atom_site_label
_atom_site_type_symbol
_atom_site_fract_x
_atom_site_fract_y
_atom_site_fract_z
_atom_site_occupancy
_atom_site_U_iso_or_equiv
Rb8 Rb+1 0.322 0.345 0.198 0.151 0.0
Te1 Te-1 0.2699 0.1603 0.6637 1 0.0
Te5 Te-1 0.269 0.1579 0.3337 1 0.0
Sb2 Sb+3 0 0 0.212 0.498 0.0
Rb1 Rb+1 0 0 0.6677 0.498 0.0
Rb4 Rb+1 0 0 0.3652 0.498 0.0
Rb2 Rb+1 0 0 0.6281 0.502 0.0
U1 U+4 0.3332 -0.0003 0 1 0.0
Te11 Te-1 0.2754 0.7816 0.1655 1 0.0
Te12 Te-1 0.4233 0.1763 0.7527 1 0.0
Te9 Te-1 0.2706 0.1594 0.0019 1 0.0
Te8 Te-1 0.422 0.1798 0.0826 1 0.0
Te6 Te-1 0.1533 -0.0894 0.917 1 0.0
Te4 Te-1 0.0869 0.2418 0.0833 1 0.0
Rb5 Rb+1 0 0 0.9994 1 0.0
Te7 Te-1 0.5589 0.1577 0.1717 1 0.0
U2 U+4 0.3325 0.0017 0.1666 1 0.0
Rb7 Rb+1 0.343 0.334 0.134 0.179 0.0
Rb3 Rb+1 0 0 0.3302 0.502 0.0
Sb4 Sb+3 0.3368 0.3319 0.0468 0.151 0.0
Sb1 Sb+3 0.6667 0.3333 0.1169 0.502 0.0
Te10 Te-1 0.4234 0.177 0.914 1 0.0
Sb3 Sb+3 0.3279 0.3304 0.6183 0.179 0.0
Rb6 Rb+1 0.33 0.3317 0.1675 0.67 0.0
Te2 Te-1 0.4233 0.1779 0.5831 1 0.0
Te3 Te-1 0.1733 0.0679 0.1617 1 0.0
